data_2211542
loop_
_publ_author_name
'Venter, Gertruida J. S.'
'Meijboom, Reinout'
'Roodt, Andreas'

_publ_section_title
;
 Tetrakis(tri-<i>p</i>-tolylphosphine-\k<i>P</i>)silver(I)
 hexafluorophosphate
;
_journal_coeditor_code NG2149
_journal_issue 12
_journal_name_full 'Acta Crystallographica Section E'
_journal_page_first m3453
_journal_page_last m3455
_journal_paper_doi 10.1107/S160053680604760X
_journal_volume 62
_journal_year 2006
_chemical_formula_iupac '[Ag (C21 H21 P1)4] P F6'
_chemical_formula_moiety 'C84 H84 Ag P4 +, P F6 -'
_chemical_formula_sum 'C84 H84 Ag F6 P5'
_chemical_formula_weight 1470.23
_chemical_name_systematic
;
Tetrakis(tri-p-tolylphosphine-\kP)silver(I) hexafluorophosphate
;
_space_group_IT_number 198
_symmetry_cell_setting cubic
_symmetry_space_group_name_Hall 'P 2ac 2ab 3'
_symmetry_space_group_name_H-M 'P 21 3'
_audit_creation_method 'WinGX routine CIF_UPDATE'
_cell_angle_alpha 90
_cell_angle_beta 90
_cell_angle_gamma 90
_cell_formula_units_Z 8
_cell_length_a 24.6842(4)
_cell_length_b 24.6842(4)
_cell_length_c 24.6842(4)
_cell_measurement_reflns_used 8586
_cell_measurement_temperature 101(2)
_cell_measurement_theta_max 25.65
_cell_measurement_theta_min 2.33
_cell_volume 15040.3(4)
_computing_cell_refinement 'SAINT-Plus (Bruker, 2004)'
_computing_data_collection 'APEX2 (Bruker, 2005)'
_computing_data_reduction 'SAINT-Plus and XPREP (Bruker, 2004)'
_computing_molecular_graphics 'DIAMOND (Brandenburg & Putz, 2005)'
_computing_publication_material 'WinGX (Farrugia, 1999)'
_computing_structure_refinement 'SHELXL97 (Sheldrick, 1997)'
_computing_structure_solution 'SIR97 (Altomare <i>et al.</i>,  1999)'
_diffrn_detector_area_resol_mean 512
_diffrn_measured_fraction_theta_full 1
_diffrn_measured_fraction_theta_max 1
_diffrn_measurement_device_type
;
Bruker X8 APEX0II 4K KappaCCD
;
_diffrn_measurement_method '\w and \f'
_diffrn_radiation_monochromator graphite
_diffrn_radiation_source 'sealed tube'
_diffrn_radiation_type MoK\a
_diffrn_radiation_wavelength 0.71073
_diffrn_reflns_av_R_equivalents 0.0635
_diffrn_reflns_limit_h_max 32
_diffrn_reflns_limit_h_min -32
_diffrn_reflns_limit_k_max 32
_diffrn_reflns_limit_k_min -32
_diffrn_reflns_limit_l_max 32
_diffrn_reflns_limit_l_min -32
_diffrn_reflns_number 122435
_diffrn_reflns_theta_full 28.35
_diffrn_reflns_theta_max 28.35
_diffrn_reflns_theta_min 1.17
_diffrn_standards_decay_% 0
_diffrn_standards_interval_count 0
_diffrn_standards_interval_time 0
_diffrn_standards_number 0
_exptl_absorpt_coefficient_mu 0.433
_exptl_absorpt_correction_T_max 0.8598
_exptl_absorpt_correction_T_min 0.8459
_exptl_absorpt_correction_type multi-scan
_exptl_absorpt_process_details '(SADABS; Bruker, 2004)'
_exptl_crystal_colour colourless
_exptl_crystal_density_diffrn 1.299
_exptl_crystal_density_method 'not measured'
_exptl_crystal_description cuboid
_exptl_crystal_F_000 6112
_exptl_crystal_size_max 0.399
_exptl_crystal_size_mid 0.368
_exptl_crystal_size_min 0.362
_refine_diff_density_max 1.576
_refine_diff_density_min -0.549
_refine_ls_abs_structure_details 'Flack (1983), 5852 Friedel pairs'
_refine_ls_abs_structure_Flack -0.024(17)
_refine_ls_extinction_method none
_refine_ls_goodness_of_fit_ref 1.086
_refine_ls_hydrogen_treatment constr
_refine_ls_matrix_type full
_refine_ls_number_parameters 588
_refine_ls_number_reflns 12538
_refine_ls_number_restraints 0
_refine_ls_restrained_S_all 1.086
_refine_ls_R_factor_gt 0.0383
_refine_ls_shift/su_max 0.003
_refine_ls_structure_factor_coef Fsqd
_refine_ls_weighting_details 'calc w=1/[\s^2^(Fo^2^)+(0.0501P)^2^+9.1168P] where P=(Fo^2^+2Fc^2^)/3'
_refine_ls_weighting_scheme calc
_refine_ls_wR_factor_ref 0.1018
_reflns_number_gt 10906
_reflns_number_total 12538
_reflns_threshold_expression I>2\s(I)
_cod_data_source_file ng2149.cif
_cod_data_source_block I
_cod_original_sg_symbol_H-M 'P21 3  '
_cod_database_code 2211542
_cod_database_fobs_code 2211542

loop_
_symmetry_equiv_pos_as_xyz
'x, y, z'
'-x+1/2, -y, z+1/2'
'x+1/2, -y+1/2, -z'
'-x, y+1/2, -z+1/2'
'z, x, y'
'y, z, x'
'-z+1/2, -x, y+1/2'
'-y, z+1/2, -x+1/2'
'z+1/2, -x+1/2, -y'
'-y+1/2, -z, x+1/2'
'-z, x+1/2, -y+1/2'
'y+1/2, -z+1/2, -x'

loop_
_atom_site_type_symbol
_atom_site_label
_atom_site_fract_x
_atom_site_fract_y
_atom_site_fract_z
_atom_site_U_iso_or_equiv
_atom_site_adp_type
_atom_site_calc_flag
_atom_site_refinement_flags
_atom_site_occupancy
_atom_site_disorder_assembly
_atom_site_disorder_group
Ag Ag1 0.732149(8) 0.732149(8) 0.732149(8) 0.01623(8) Uani d S 1 . .
Ag Ag2 0.255160(8) 0.755160(8) 0.744840(8) 0.01793(8) Uani d S 1 . .
P P01 1.00470(6) 0.50470(6) 0.99530(6) 0.0481(5) Uani d S 1 . .
P P02 0.48752(6) 0.51248(6) 1.01248(6) 0.0416(4) Uani d S 1 . .
P P11 0.79225(3) 0.79225(3) 0.79225(3) 0.0199(3) Uani d S 1 . .
P P12 0.63752(3) 0.77517(3) 0.72403(3) 0.01849(15) Uani d . 1 . .
P P23 0.19513(3) 0.69513(3) 0.80487(3) 0.0230(3) Uani d S 1 . .
P P24 0.34121(3) 0.78461(3) 0.79910(3) 0.01731(14) Uani d . 1 . .
F F11A 1.0014(7) 0.5327(5) 0.9360(4) 0.134(4) Uani d P 0.5 A 1
F F11B 0.9719(7) 0.5089(5) 0.9448(4) 0.134(4) Uani d P 0.5 A 2
F F12 0.95130(19) 0.5287(3) 1.0141(2) 0.147(2) Uani d . 1 A .
F F21 0.46885(13) 0.48476(16) 0.95873(12) 0.0778(10) Uani d . 1 . .
F F22 0.43170(16) 0.4946(2) 1.03813(18) 0.1103(15) Uani d . 1 . .
C C111 0.83210(12) 0.75585(13) 0.84283(12) 0.0242(6) Uani d . 1 . .
C C112 0.83388(14) 0.77050(16) 0.89717(14) 0.0346(8) Uani d . 1 . .
H H112 0.8141 0.8011 0.9095 0.042 Uiso calc R 1 . .
C C113 0.86446(16) 0.74040(18) 0.93330(15) 0.0462(10) Uani d . 1 . .
H H113 0.8645 0.7501 0.9705 0.055 Uiso calc R 1 . .
C C114 0.89500(16) 0.69643(16) 0.91634(16) 0.0400(9) Uani d . 1 . .
C C115 0.89311(14) 0.68244(13) 0.86203(15) 0.0301(7) Uani d . 1 . .
H H115 0.9141 0.6527 0.8494 0.036 Uiso calc R 1 . .
C C116 0.86119(13) 0.71105(13) 0.82580(13) 0.0256(7) Uani d . 1 . .
H H116 0.8593 0.6998 0.789 0.031 Uiso calc R 1 . .
C C117 0.9306(2) 0.6650(2) 0.95448(19) 0.0590(13) Uani d . 1 . .
H H11A 0.9686 0.6743 0.9479 0.088 Uiso calc R 1 . .
H H11B 0.9252 0.6261 0.9485 0.088 Uiso calc R 1 . .
H H11C 0.921 0.674 0.9919 0.088 Uiso calc R 1 . .
C C211 0.63916(12) 0.84253(12) 0.69368(12) 0.0212(6) Uani d . 1 . .
C C212 0.60280(13) 0.85967(13) 0.65422(13) 0.0261(7) Uani d . 1 . .
H H212 0.5743 0.8363 0.643 0.031 Uiso calc R 1 . .
C C213 0.60785(15) 0.91087(14) 0.63106(14) 0.0324(7) Uani d . 1 . .
H H213 0.5829 0.9219 0.6039 0.039 Uiso calc R 1 . .
C C214 0.64855(15) 0.94588(13) 0.64691(15) 0.0332(8) Uani d . 1 . .
C C215 0.68394(14) 0.92876(13) 0.68703(14) 0.0306(7) Uani d . 1 . .
H H215 0.712 0.9524 0.6987 0.037 Uiso calc R 1 . .
C C216 0.67936(13) 0.87784(13) 0.71053(13) 0.0247(6) Uani d . 1 . .
H H216 0.7039 0.8672 0.7382 0.03 Uiso calc R 1 . .
C C217 0.6540(2) 1.00130(15) 0.62221(18) 0.0494(11) Uani d . 1 . .
H H21A 0.6471 1.0289 0.6499 0.074 Uiso calc R 1 . .
H H21B 0.6276 1.0053 0.5927 0.074 Uiso calc R 1 . .
H H21C 0.6907 1.0059 0.6079 0.074 Uiso calc R 1 . .
C C221 0.59100(11) 0.73933(12) 0.67921(12) 0.0195(6) Uani d . 1 . .
C C222 0.53804(12) 0.72571(12) 0.69226(13) 0.0236(6) Uani d . 1 . .
H H222 0.5238 0.7347 0.7269 0.028 Uiso calc R 1 . .
C C223 0.50605(12) 0.69900(13) 0.65465(13) 0.0256(7) Uani d . 1 . .
H H223 0.4701 0.6892 0.6643 0.031 Uiso calc R 1 . .
C C224 0.52499(13) 0.68608(13) 0.60307(13) 0.0251(6) Uani d . 1 . .
C C225 0.57819(13) 0.69914(14) 0.59142(14) 0.0281(7) Uani d . 1 . .
H H225 0.5927 0.69 0.5569 0.034 Uiso calc R 1 . .
C C226 0.61085(12) 0.72517(13) 0.62887(13) 0.0259(7) Uani d . 1 . .
H H226 0.6473 0.7334 0.6198 0.031 Uiso calc R 1 . .
C C227 0.48939(14) 0.65850(16) 0.56239(15) 0.0346(8) Uani d . 1 . .
H H22A 0.5108 0.6492 0.5303 0.052 Uiso calc R 1 . .
H H22B 0.4598 0.6829 0.552 0.052 Uiso calc R 1 . .
H H22C 0.4743 0.6254 0.5783 0.052 Uiso calc R 1 . .
C C231 0.59986(11) 0.78528(12) 0.78650(12) 0.0199(6) Uani d . 1 . .
C C232 0.59169(12) 0.74153(13) 0.82122(13) 0.0275(7) Uani d . 1 . .
H H232 0.6045 0.7067 0.8112 0.033 Uiso calc R 1 . .
C C233 0.56511(13) 0.74825(15) 0.87006(13) 0.0320(7) Uani d . 1 . .
H H233 0.5599 0.7179 0.8932 0.038 Uiso calc R 1 . .
C C234 0.54599(13) 0.79866(15) 0.88569(13) 0.0291(7) Uani d . 1 . .
C C235 0.55378(13) 0.84216(14) 0.85117(14) 0.0284(7) Uani d . 1 . .
H H235 0.5406 0.8769 0.8612 0.034 Uiso calc R 1 . .
C C236 0.58050(12) 0.83571(13) 0.80229(13) 0.0225(6) Uani d . 1 . .
H H236 0.5857 0.8661 0.7793 0.027 Uiso calc R 1 . .
C C237 0.51783(17) 0.80629(18) 0.93925(16) 0.0453(10) Uani d . 1 . .
H H23A 0.5305 0.7788 0.9649 0.068 Uiso calc R 1 . .
H H23B 0.4786 0.8026 0.9342 0.068 Uiso calc R 1 . .
H H23C 0.526 0.8424 0.9535 0.068 Uiso calc R 1 . .
C C311 0.22806(13) 0.66930(12) 0.86549(12) 0.0245(6) Uani d . 1 . .
C C312 0.28104(13) 0.65113(12) 0.86081(13) 0.0247(6) Uani d . 1 . .
H H312 0.2986 0.6524 0.8266 0.03 Uiso calc R 1 . .
C C313 0.30859(14) 0.63113(13) 0.90541(14) 0.0275(7) Uani d . 1 . .
H H313 0.3449 0.619 0.9013 0.033 Uiso calc R 1 . .
C C314 0.28422(16) 0.62852(16) 0.95586(15) 0.0381(9) Uani d . 1 . .
C C315 0.23161(18) 0.64773(18) 0.96049(15) 0.0480(11) Uani d . 1 . .
H H315 0.2143 0.647 0.9949 0.058 Uiso calc R 1 . .
C C316 0.20348(16) 0.66816(17) 0.91586(14) 0.0390(9) Uani d . 1 . .
H H316 0.1675 0.6812 0.9201 0.047 Uiso calc R 1 . .
C C317 0.3142(2) 0.6063(2) 1.00342(16) 0.0575(13) Uani d . 1 . .
H H31A 0.32 0.5674 0.9984 0.086 Uiso calc R 1 . .
H H31B 0.293 0.6124 1.0364 0.086 Uiso calc R 1 . .
H H31C 0.3493 0.6246 1.0067 0.086 Uiso calc R 1 . .
C C411 0.32941(12) 0.81954(12) 0.86334(12) 0.0205(6) Uani d . 1 . .
C C412 0.28900(13) 0.80129(14) 0.89755(13) 0.0279(7) Uani d . 1 . .
H H412 0.2681 0.7706 0.8876 0.034 Uiso calc R 1 . .
C C413 0.27875(15) 0.82732(15) 0.94607(14) 0.0344(8) Uani d . 1 . .
H H413 0.2507 0.8143 0.969 0.041 Uiso calc R 1 . .
C C414 0.30859(16) 0.87188(14) 0.96173(14) 0.0332(8) Uani d . 1 . .
C C415 0.34967(16) 0.88970(14) 0.92806(14) 0.0359(8) Uani d . 1 . .
H H415 0.3709 0.92 0.9384 0.043 Uiso calc R 1 . .
C C416 0.36020(14) 0.86383(13) 0.87937(13) 0.0273(7) Uani d . 1 . .
H H416 0.3887 0.8765 0.8568 0.033 Uiso calc R 1 . .
C C417 0.2971(2) 0.89997(17) 1.01489(16) 0.0511(12) Uani d . 1 . .
H H41A 0.2608 0.9161 1.0138 0.077 Uiso calc R 1 . .
H H41B 0.324 0.9285 1.0209 0.077 Uiso calc R 1 . .
H H41C 0.2989 0.8736 1.0445 0.077 Uiso calc R 1 . .
C C421 0.38335(11) 0.83292(11) 0.76242(12) 0.0185(6) Uani d . 1 . .
C C422 0.43952(12) 0.83227(12) 0.76076(12) 0.0237(6) Uani d . 1 . .
H H422 0.459 0.8049 0.7796 0.028 Uiso calc R 1 . .
C C423 0.46718(13) 0.87121(13) 0.73187(14) 0.0297(7) Uani d . 1 . .
H H423 0.5056 0.8698 0.7305 0.036 Uiso calc R 1 . .
C C424 0.44042(13) 0.91236(14) 0.70486(14) 0.0289(7) Uani d . 1 . .
C C425 0.38436(13) 0.91334(13) 0.70683(13) 0.0268(7) Uani d . 1 . .
H H425 0.365 0.9414 0.6889 0.032 Uiso calc R 1 . .
C C426 0.35660(12) 0.87401(12) 0.73460(13) 0.0235(6) Uani d . 1 . .
H H426 0.3181 0.8748 0.7349 0.028 Uiso calc R 1 . .
C C427 0.47038(17) 0.95621(18) 0.6741(2) 0.0533(12) Uani d . 1 . .
H H42A 0.5074 0.9592 0.6881 0.08 Uiso calc R 1 . .
H H42B 0.4516 0.9909 0.6789 0.08 Uiso calc R 1 . .
H H42C 0.4715 0.9469 0.6356 0.08 Uiso calc R 1 . .
C C431 0.38786(11) 0.73038(12) 0.81748(12) 0.0201(6) Uani d . 1 . .
C C432 0.40076(14) 0.69199(13) 0.77873(14) 0.0303(7) Uani d . 1 . .
H H432 0.3859 0.6951 0.7434 0.036 Uiso calc R 1 . .
C C433 0.43488(15) 0.64917(14) 0.79067(16) 0.0356(8) Uani d . 1 . .
H H433 0.444 0.6239 0.7631 0.043 Uiso calc R 1 . .
C C434 0.45585(14) 0.64280(14) 0.84225(17) 0.0374(9) Uani d . 1 . .
C C435 0.44320(14) 0.68078(16) 0.88057(15) 0.0361(8) Uani d . 1 . .
H H435 0.4578 0.6773 0.916 0.043 Uiso calc R 1 . .
C C436 0.40941(12) 0.72439(14) 0.86881(13) 0.0275(7) Uani d . 1 . .
H H436 0.4011 0.7501 0.8962 0.033 Uiso calc R 1 . .
C C437 0.49226(18) 0.59554(18) 0.8555(2) 0.0542(12) Uani d . 1 . .
H H43A 0.5291 0.6032 0.8427 0.081 Uiso calc R 1 . .
H H43B 0.4786 0.5629 0.8376 0.081 Uiso calc R 1 . .
H H43C 0.4928 0.5899 0.8948 0.081 Uiso calc R 1 . .

loop_
_atom_site_aniso_label
_atom_site_aniso_U_11
_atom_site_aniso_U_22
_atom_site_aniso_U_33
_atom_site_aniso_U_12
_atom_site_aniso_U_13
_atom_site_aniso_U_23
F21 0.0662(19) 0.117(3) 0.0498(17) -0.0149(18) -0.0221(15) -0.0188(17)
F22 0.081(2) 0.154(4) 0.095(3) -0.020(3) 0.038(2) -0.005(3)
P02 0.0416(4) 0.0416(4) 0.0416(4) -0.0023(5) -0.0023(5) 0.0023(5)
P11 0.0199(3) 0.0199(3) 0.0199(3) -0.0027(3) -0.0027(3) -0.0027(3)
P12 0.0151(3) 0.0177(3) 0.0227(4) 0.0015(3) 0.0012(3) 0.0009(3)
P23 0.0230(3) 0.0230(3) 0.0230(3) -0.0045(3) 0.0045(3) 0.0045(3)
P24 0.0169(3) 0.0188(4) 0.0162(3) 0.0003(3) -0.0009(3) -0.0009(3)
Ag1 0.01623(8) 0.01623(8) 0.01623(8) 0.00046(7) 0.00046(7) 0.00046(7)
Ag2 0.01793(8) 0.01793(8) 0.01793(8) -0.00111(7) 0.00111(7) 0.00111(7)
P01 0.0481(5) 0.0481(5) 0.0481(5) 0.0058(5) -0.0058(5) -0.0058(5)
F11A 0.219(13) 0.131(10) 0.052(4) 0.016(7) 0.010(5) 0.022(4)
F11B 0.219(13) 0.131(10) 0.052(4) 0.016(7) 0.010(5) 0.022(4)
F12 0.095(3) 0.234(6) 0.112(4) 0.062(4) 0.034(3) -0.014(4)
C111 0.0240(14) 0.0269(16) 0.0217(14) -0.0051(12) -0.0054(11) 0.0004(12)
C112 0.0311(17) 0.043(2) 0.0295(17) -0.0005(15) -0.0093(14) -0.0082(16)
C113 0.046(2) 0.066(3) 0.0260(18) -0.003(2) -0.0143(15) -0.0053(18)
C114 0.036(2) 0.044(2) 0.039(2) -0.0051(17) -0.0170(16) 0.0051(17)
C115 0.0266(17) 0.0238(16) 0.0400(19) -0.0061(13) -0.0112(14) 0.0021(14)
C116 0.0264(16) 0.0239(16) 0.0266(16) -0.0043(13) -0.0056(13) 0.0026(13)
C117 0.055(3) 0.072(3) 0.050(3) 0.008(2) -0.026(2) 0.015(2)
C211 0.0234(15) 0.0189(14) 0.0213(15) 0.0029(11) 0.0028(12) 0.0007(11)
C212 0.0256(16) 0.0273(16) 0.0254(16) 0.0040(13) -0.0001(12) 0.0005(13)
C213 0.0377(19) 0.0284(18) 0.0310(18) 0.0086(15) -0.0006(15) 0.0039(14)
C214 0.046(2) 0.0212(16) 0.0326(19) 0.0045(14) 0.0097(15) 0.0041(13)
C215 0.0323(18) 0.0222(16) 0.0374(19) 0.0001(13) 0.0035(14) -0.0038(14)
C216 0.0213(15) 0.0255(16) 0.0274(16) 0.0030(12) 0.0013(12) -0.0025(13)
C217 0.076(3) 0.0261(19) 0.046(3) -0.0031(19) 0.000(2) 0.0104(17)
C221 0.0164(13) 0.0177(14) 0.0243(14) 0.0028(11) -0.0004(10) 0.0013(11)
C222 0.0216(15) 0.0215(15) 0.0276(15) 0.0045(12) 0.0038(12) -0.0033(12)
C223 0.0164(14) 0.0272(17) 0.0332(17) -0.0029(12) 0.0040(12) -0.0016(13)
C224 0.0226(15) 0.0214(15) 0.0313(17) 0.0009(12) -0.0031(13) -0.0011(12)
C225 0.0245(16) 0.0326(18) 0.0273(17) 0.0027(13) 0.0045(13) -0.0051(13)
C226 0.0184(14) 0.0299(17) 0.0294(16) -0.0007(12) 0.0051(12) -0.0032(13)
C227 0.0266(17) 0.044(2) 0.0333(19) -0.0043(15) -0.0013(14) -0.0113(16)
C231 0.0133(13) 0.0232(14) 0.0232(15) 0.0011(11) -0.0027(11) 0.0010(11)
C232 0.0259(15) 0.0251(17) 0.0315(17) 0.0033(13) 0.0057(12) 0.0031(13)
C233 0.0311(17) 0.0342(18) 0.0307(17) -0.0009(15) 0.0034(13) 0.0049(15)
C234 0.0214(15) 0.0398(19) 0.0261(17) -0.0041(14) 0.0049(12) -0.0070(14)
C235 0.0222(16) 0.0318(18) 0.0313(18) -0.0014(13) 0.0006(13) -0.0089(14)
C236 0.0187(14) 0.0235(15) 0.0251(15) -0.0013(12) 0.0005(12) -0.0029(12)
C237 0.045(2) 0.058(3) 0.032(2) -0.0035(19) 0.0132(17) -0.0088(18)
C311 0.0257(16) 0.0251(15) 0.0226(15) -0.0050(13) 0.0036(13) 0.0029(12)
C312 0.0271(16) 0.0191(15) 0.0277(16) -0.0054(12) 0.0063(13) 0.0009(12)
C313 0.0283(17) 0.0191(15) 0.0351(18) -0.0025(12) -0.0013(13) -0.0028(13)
C314 0.047(2) 0.038(2) 0.0297(18) 0.0126(16) -0.0065(16) -0.0036(15)
C315 0.053(2) 0.068(3) 0.0226(17) 0.024(2) 0.0080(17) 0.0083(17)
C316 0.0338(19) 0.055(2) 0.0278(18) 0.0142(17) 0.0103(15) 0.0081(16)
C317 0.067(3) 0.076(3) 0.029(2) 0.030(3) -0.010(2) -0.004(2)
C411 0.0231(15) 0.0212(14) 0.0173(14) 0.0020(11) 0.0005(11) -0.0019(11)
C412 0.0292(17) 0.0310(17) 0.0237(16) -0.0057(13) 0.0025(13) -0.0055(13)
C413 0.035(2) 0.041(2) 0.0266(17) -0.0083(16) 0.0111(14) -0.0047(14)
C414 0.048(2) 0.0289(18) 0.0226(17) -0.0035(15) 0.0069(15) -0.0067(13)
C415 0.053(2) 0.0285(18) 0.0261(17) -0.0178(16) 0.0029(16) -0.0063(14)
C416 0.0351(18) 0.0267(16) 0.0200(15) -0.0086(13) 0.0043(13) -0.0025(12)
C417 0.076(3) 0.045(2) 0.033(2) -0.018(2) 0.021(2) -0.0194(18)
C421 0.0174(13) 0.0198(13) 0.0184(14) -0.0010(10) -0.0013(11) -0.0024(11)
C422 0.0206(14) 0.0261(15) 0.0245(16) 0.0028(11) -0.0021(12) 0.0048(12)
C423 0.0189(15) 0.0346(17) 0.0357(18) -0.0007(12) -0.0014(13) 0.0082(15)
C424 0.0260(17) 0.0314(18) 0.0293(17) -0.0031(13) 0.0022(13) 0.0064(14)
C425 0.0262(16) 0.0269(16) 0.0274(17) 0.0017(13) -0.0021(13) 0.0059(13)
C426 0.0188(14) 0.0261(15) 0.0254(15) 0.0005(11) 0.0009(12) 0.0008(13)
C427 0.033(2) 0.053(3) 0.074(3) -0.0062(19) 0.004(2) 0.035(2)
C431 0.0183(13) 0.0192(14) 0.0230(14) -0.0003(11) -0.0003(11) 0.0040(12)
C432 0.0325(18) 0.0261(16) 0.0321(18) 0.0064(13) -0.0042(14) -0.0004(13)
C433 0.0327(19) 0.0271(18) 0.047(2) 0.0071(14) -0.0020(16) -0.0050(15)
C434 0.0265(17) 0.0282(18) 0.057(2) 0.0028(14) -0.0011(16) 0.0146(17)
C435 0.0251(18) 0.046(2) 0.037(2) 0.0039(15) -0.0083(14) 0.0133(16)
C436 0.0214(15) 0.0353(18) 0.0259(16) 0.0005(13) -0.0052(12) 0.0030(14)
C437 0.040(2) 0.043(3) 0.079(3) 0.0132(19) 0.000(2) 0.013(2)

loop_
_atom_type_symbol
_atom_type_description
_atom_type_scat_dispersion_real
_atom_type_scat_dispersion_imag
_atom_type_scat_source
C C 0.0033 0.0016 'International Tables Vol C Tables 4.2.6.8 and 6.1.1.4'
H H 0 0 'International Tables Vol C Tables 4.2.6.8 and 6.1.1.4'
F F 0.0171 0.0103 'International Tables Vol C Tables 4.2.6.8 and 6.1.1.4'
P P 0.1023 0.0942 'International Tables Vol C Tables 4.2.6.8 and 6.1.1.4'
Ag Ag -0.8971 1.1015 'International Tables Vol C Tables 4.2.6.8 and 6.1.1.4'

loop_
_geom_angle_atom_site_label_1
_geom_angle_atom_site_label_2
_geom_angle_atom_site_label_3
_geom_angle_site_symmetry_1
_geom_angle_site_symmetry_3
_geom_angle
_geom_angle_publ_flag
F21 P02 F21 . 8_646 90.4(2) ?
F21 P02 F21 . 7_665 90.4(2) ?
F21 P02 F21 8_646 7_665 90.4(2) ?
F21 P02 F22 . 7_665 91.5(2) ?
F21 P02 F22 8_646 7_665 177.3(2) ?
F21 P02 F22 7_665 7_665 87.7(2) ?
F21 P02 F22 . 8_646 177.3(2) ?
F21 P02 F22 8_646 8_646 87.7(2) ?
F21 P02 F22 7_665 8_646 91.5(2) ?
F22 P02 F22 7_665 8_646 90.3(3) ?
F21 P02 F22 . . 87.7(2) ?
F21 P02 F22 8_646 . 91.5(2) ?
F21 P02 F22 7_665 . 177.3(2) ?
F22 P02 F22 7_665 . 90.3(3) ?
F22 P02 F22 8_646 . 90.3(3) ?
C111 P11 C111 6 . 103.48(12) ?
C111 P11 C111 6 5 103.48(12) ?
C111 P11 C111 . 5 103.48(12) ?
C111 P11 Ag1 6 . 114.95(10) ?
C111 P11 Ag1 . . 114.95(10) ?
C111 P11 Ag1 5 . 114.95(10) ?
C231 P12 C221 . . 105.02(13) ?
C231 P12 C211 . . 103.57(14) ?
C221 P12 C211 . . 101.94(14) ?
C231 P12 Ag1 . . 117.05(9) ?
C221 P12 Ag1 . . 114.74(9) ?
C211 P12 Ag1 . . 112.83(10) ?
C311 P23 C311 11_656 . 103.66(12) ?
C311 P23 C311 11_656 12_466 103.66(12) ?
C311 P23 C311 . 12_466 103.66(12) ?
C311 P23 Ag2 11_656 . 114.80(10) ?
C311 P23 Ag2 . . 114.80(10) ?
C311 P23 Ag2 12_466 . 114.80(10) ?
C431 P24 C421 . . 104.09(13) ?
C431 P24 C411 . . 103.36(14) ?
C421 P24 C411 . . 102.30(13) ?
C431 P24 Ag2 . . 115.88(10) ?
C421 P24 Ag2 . . 113.02(9) ?
C411 P24 Ag2 . . 116.49(10) ?
P11 Ag1 P12 . 5 109.311(18) ?
P11 Ag1 P12 . . 109.310(18) yes
P12 Ag1 P12 5 . 109.631(18) yes
P11 Ag1 P12 . 6 109.310(18) ?
P12 Ag1 P12 5 6 109.631(18) yes
P12 Ag1 P12 . 6 109.632(18) ?
P23 Ag2 P24 . 11_656 109.502(18) ?
P23 Ag2 P24 . . 109.502(18) yes
P24 Ag2 P24 11_656 . 109.441(18) yes
P23 Ag2 P24 . 12_466 109.502(18) ?
P24 Ag2 P24 11_656 12_466 109.441(18) yes
P24 Ag2 P24 . 12_466 109.441(18) ?
F11B P01 F11B 12_567 . 115.7(3) ?
F11B P01 F11B 12_567 11_746 115.7(3) ?
F11B P01 F11B . 11_746 115.7(3) ?
F11B P01 F12 12_567 12_567 75.9(6) ?
F11B P01 F12 . 12_567 163.8(5) ?
F11B P01 F12 11_746 12_567 64.4(6) ?
F11B P01 F12 12_567 11_746 163.8(5) ?
F11B P01 F12 . 11_746 64.4(6) ?
F11B P01 F12 11_746 11_746 75.9(6) ?
F12 P01 F12 12_567 11_746 101.2(3) ?
F11B P01 F12 12_567 . 64.4(6) ?
F11B P01 F12 . . 75.9(6) ?
F11B P01 F12 11_746 . 163.8(5) ?
F12 P01 F12 12_567 . 101.2(3) ?
F12 P01 F12 11_746 . 101.2(3) ?
F11B P01 F11A 12_567 12_567 35.6(7) ?
F11B P01 F11A . 12_567 102.2(9) ?
F11B P01 F11A 11_746 12_567 97.9(9) ?
F12 P01 F11A 12_567 12_567 93.7(6) ?
F12 P01 F11A 11_746 12_567 159.1(6) ?
F12 P01 F11A . 12_567 90.1(5) ?
F11B P01 F11A 12_567 . 97.9(9) ?
F11B P01 F11A . . 35.6(7) ?
F11B P01 F11A 11_746 . 102.2(9) ?
F12 P01 F11A 12_567 . 159.1(6) ?
F12 P01 F11A 11_746 . 90.1(5) ?
F12 P01 F11A . . 93.7(6) ?
F11A P01 F11A 12_567 . 71.5(9) ?
F11B P01 F11A 12_567 11_746 102.2(9) ?
F11B P01 F11A . 11_746 97.9(9) ?
F11B P01 F11A 11_746 11_746 35.6(7) ?
F12 P01 F11A 12_567 11_746 90.1(6) ?
F12 P01 F11A 11_746 11_746 93.7(6) ?
F12 P01 F11A . 11_746 159.1(6) ?
F11A P01 F11A 12_567 11_746 71.5(9) ?
F11A P01 F11A . 11_746 71.5(9) ?
P01 F11B F12 . 11_746 58.7(5) ?
P01 F12 F11B . 12_567 56.9(5) ?
C116 C111 C112 . . 119.0(3) ?
C116 C111 P11 . . 117.7(2) ?
C112 C111 P11 . . 123.3(3) ?
C113 C112 C111 . . 120.0(4) ?
C113 C112 H112 . . 120 ?
C111 C112 H112 . . 120 ?
C112 C113 C114 . . 121.5(3) ?
C112 C113 H113 . . 119.3 ?
C114 C113 H113 . . 119.3 ?
C115 C114 C113 . . 118.0(3) ?
C115 C114 C117 . . 119.8(4) ?
C113 C114 C117 . . 122.2(4) ?
C114 C115 C116 . . 121.1(3) ?
C114 C115 H115 . . 119.4 ?
C116 C115 H115 . . 119.4 ?
C111 C116 C115 . . 120.4(3) ?
C111 C116 H116 . . 119.8 ?
C115 C116 H116 . . 119.8 ?
C114 C117 H11A . . 109.5 ?
C114 C117 H11B . . 109.5 ?
H11A C117 H11B . . 109.5 ?
C114 C117 H11C . . 109.5 ?
H11A C117 H11C . . 109.5 ?
H11B C117 H11C . . 109.5 ?
C216 C211 C212 . . 118.8(3) ?
C216 C211 P12 . . 117.8(2) ?
C212 C211 P12 . . 123.4(2) ?
C211 C212 C213 . . 120.4(3) ?
C211 C212 H212 . . 119.8 ?
C213 C212 H212 . . 119.8 ?
C214 C213 C212 . . 121.1(3) ?
C214 C213 H213 . . 119.5 ?
C212 C213 H213 . . 119.5 ?
C213 C214 C215 . . 118.0(3) ?
C213 C214 C217 . . 121.2(4) ?
C215 C214 C217 . . 120.7(4) ?
C214 C215 C216 . . 121.5(3) ?
C214 C215 H215 . . 119.2 ?
C216 C215 H215 . . 119.2 ?
C211 C216 C215 . . 120.2(3) ?
C211 C216 H216 . . 119.9 ?
C215 C216 H216 . . 119.9 ?
C214 C217 H21A . . 109.5 ?
C214 C217 H21B . . 109.5 ?
H21A C217 H21B . . 109.5 ?
C214 C217 H21C . . 109.5 ?
H21A C217 H21C . . 109.5 ?
H21B C217 H21C . . 109.5 ?
C226 C221 C222 . . 118.8(3) ?
C226 C221 P12 . . 116.4(2) ?
C222 C221 P12 . . 124.7(2) ?
C223 C222 C221 . . 119.8(3) ?
C223 C222 H222 . . 120.1 ?
C221 C222 H222 . . 120.1 ?
C222 C223 C224 . . 122.0(3) ?
C222 C223 H223 . . 119 ?
C224 C223 H223 . . 119 ?
C225 C224 C223 . . 117.1(3) ?
C225 C224 C227 . . 121.6(3) ?
C223 C224 C227 . . 121.3(3) ?
C224 C225 C226 . . 121.5(3) ?
C224 C225 H225 . . 119.3 ?
C226 C225 H225 . . 119.3 ?
C221 C226 C225 . . 120.8(3) ?
C221 C226 H226 . . 119.6 ?
C225 C226 H226 . . 119.6 ?
C224 C227 H22A . . 109.5 ?
C224 C227 H22B . . 109.5 ?
H22A C227 H22B . . 109.5 ?
C224 C227 H22C . . 109.5 ?
H22A C227 H22C . . 109.5 ?
H22B C227 H22C . . 109.5 ?
C236 C231 C232 . . 118.2(3) ?
C236 C231 P12 . . 122.5(2) ?
C232 C231 P12 . . 119.3(2) ?
C233 C232 C231 . . 120.8(3) ?
C233 C232 H232 . . 119.6 ?
C231 C232 H232 . . 119.6 ?
C232 C233 C234 . . 120.8(3) ?
C232 C233 H233 . . 119.6 ?
C234 C233 H233 . . 119.6 ?
C235 C234 C233 . . 118.6(3) ?
C235 C234 C237 . . 120.5(3) ?
C233 C234 C237 . . 120.9(3) ?
C234 C235 C236 . . 120.9(3) ?
C234 C235 H235 . . 119.6 ?
C236 C235 H235 . . 119.6 ?
C235 C236 C231 . . 120.8(3) ?
C235 C236 H236 . . 119.6 ?
C231 C236 H236 . . 119.6 ?
C234 C237 H23A . . 109.5 ?
C234 C237 H23B . . 109.5 ?
H23A C237 H23B . . 109.5 ?
C234 C237 H23C . . 109.5 ?
H23A C237 H23C . . 109.5 ?
H23B C237 H23C . . 109.5 ?
C316 C311 C312 . . 118.8(3) ?
C316 C311 P23 . . 123.4(3) ?
C312 C311 P23 . . 117.8(2) ?
C313 C312 C311 . . 120.8(3) ?
C313 C312 H312 . . 119.6 ?
C311 C312 H312 . . 119.6 ?
C314 C313 C312 . . 121.2(3) ?
C314 C313 H313 . . 119.4 ?
C312 C313 H313 . . 119.4 ?
C313 C314 C315 . . 117.7(3) ?
C313 C314 C317 . . 120.6(4) ?
C315 C314 C317 . . 121.7(4) ?
C314 C315 C316 . . 121.6(4) ?
C314 C315 H315 . . 119.2 ?
C316 C315 H315 . . 119.2 ?
C311 C316 C315 . . 119.9(3) ?
C311 C316 H316 . . 120.1 ?
C315 C316 H316 . . 120.1 ?
C314 C317 H31A . . 109.5 ?
C314 C317 H31B . . 109.5 ?
H31A C317 H31B . . 109.5 ?
C314 C317 H31C . . 109.5 ?
H31A C317 H31C . . 109.5 ?
H31B C317 H31C . . 109.5 ?
C412 C411 C416 . . 118.5(3) ?
C412 C411 P24 . . 119.4(2) ?
C416 C411 P24 . . 122.1(2) ?
C411 C412 C413 . . 120.6(3) ?
C411 C412 H412 . . 119.7 ?
C413 C412 H412 . . 119.7 ?
C414 C413 C412 . . 121.1(3) ?
C414 C413 H413 . . 119.5 ?
C412 C413 H413 . . 119.5 ?
C413 C414 C415 . . 118.5(3) ?
C413 C414 C417 . . 120.6(3) ?
C415 C414 C417 . . 120.9(3) ?
C414 C415 C416 . . 120.8(3) ?
C414 C415 H415 . . 119.6 ?
C416 C415 H415 . . 119.6 ?
C415 C416 C411 . . 120.5(3) ?
C415 C416 H416 . . 119.8 ?
C411 C416 H416 . . 119.8 ?
C414 C417 H41A . . 109.5 ?
C414 C417 H41B . . 109.5 ?
H41A C417 H41B . . 109.5 ?
C414 C417 H41C . . 109.5 ?
H41A C417 H41C . . 109.5 ?
H41B C417 H41C . . 109.5 ?
C422 C421 C426 . . 117.9(3) ?
C422 C421 P24 . . 125.3(2) ?
C426 C421 P24 . . 116.8(2) ?
C423 C422 C421 . . 120.2(3) ?
C423 C422 H422 . . 119.9 ?
C421 C422 H422 . . 119.9 ?
C422 C423 C424 . . 121.7(3) ?
C422 C423 H423 . . 119.2 ?
C424 C423 H423 . . 119.2 ?
C423 C424 C425 . . 118.2(3) ?
C423 C424 C427 . . 122.2(3) ?
C425 C424 C427 . . 119.5(3) ?
C426 C425 C424 . . 120.3(3) ?
C426 C425 H425 . . 119.9 ?
C424 C425 H425 . . 119.9 ?
C425 C426 C421 . . 121.7(3) ?
C425 C426 H426 . . 119.2 ?
C421 C426 H426 . . 119.2 ?
C424 C427 H42A . . 109.5 ?
C424 C427 H42B . . 109.5 ?
H42A C427 H42B . . 109.5 ?
C424 C427 H42C . . 109.5 ?
H42A C427 H42C . . 109.5 ?
H42B C427 H42C . . 109.5 ?
C436 C431 C432 . . 118.2(3) ?
C436 C431 P24 . . 123.3(2) ?
C432 C431 P24 . . 118.4(2) ?
C433 C432 C431 . . 121.1(3) ?
C433 C432 H432 . . 119.5 ?
C431 C432 H432 . . 119.5 ?
C434 C433 C432 . . 120.7(4) ?
C434 C433 H433 . . 119.6 ?
C432 C433 H433 . . 119.6 ?
C435 C434 C433 . . 118.3(3) ?
C435 C434 C437 . . 121.1(4) ?
C433 C434 C437 . . 120.7(4) ?
C434 C435 C436 . . 121.5(3) ?
C434 C435 H435 . . 119.3 ?
C436 C435 H435 . . 119.3 ?
C431 C436 C435 . . 120.3(3) ?
C431 C436 H436 . . 119.9 ?
C435 C436 H436 . . 119.9 ?
C434 C437 H43A . . 109.5 ?
C434 C437 H43B . . 109.5 ?
H43A C437 H43B . . 109.5 ?
C434 C437 H43C . . 109.5 ?
H43A C437 H43C . . 109.5 ?
H43B C437 H43C . . 109.5 ?

loop_
_geom_bond_atom_site_label_1
_geom_bond_atom_site_label_2
_geom_bond_site_symmetry_2
_geom_bond_distance
_geom_bond_publ_flag
F21 P02 . 1.562(3) ?
F22 P02 . 1.579(4) ?
P02 F21 8_646 1.562(3) ?
P02 F21 7_665 1.562(3) ?
P02 F22 7_665 1.579(4) ?
P02 F22 8_646 1.579(4) ?
P11 C111 6 1.826(3) ?
P11 C111 . 1.826(3) ?
P11 C111 5 1.826(3) ?
P11 Ag1 . 2.5695(13) yes
P12 C231 . 1.818(3) ?
P12 C221 . 1.824(3) ?
P12 C211 . 1.824(3) ?
P12 Ag1 . 2.5737(7) yes
P23 C311 11_656 1.818(3) ?
P23 C311 . 1.818(3) ?
P23 C311 12_466 1.818(3) ?
P23 Ag2 . 2.5665(13) yes
P24 C431 . 1.823(3) ?
P24 C421 . 1.823(3) ?
P24 C411 . 1.828(3) ?
P24 Ag2 . 2.6142(7) yes
Ag1 P12 5 2.5737(7) ?
Ag1 P12 6 2.5737(7) ?
Ag2 P24 11_656 2.6142(7) ?
Ag2 P24 12_466 2.6142(7) ?
P01 F11B 12_567 1.489(13) ?
P01 F11B . 1.489(13) ?
P01 F11B 11_746 1.489(13) ?
P01 F12 12_567 1.518(4) ?
P01 F12 11_746 1.518(4) ?
P01 F12 . 1.518(4) ?
P01 F11A 12_567 1.622(10) ?
P01 F11A . 1.622(10) ?
P01 F11A 11_746 1.622(10) ?
F11B F12 11_746 1.603(13) ?
F12 F11B 12_567 1.603(14) ?
C111 C116 . 1.384(5) ?
C111 C112 . 1.390(4) ?
C112 C113 . 1.385(5) ?
C112 H112 . 0.95 ?
C113 C114 . 1.386(6) ?
C113 H113 . 0.95 ?
C114 C115 . 1.385(5) ?
C114 C117 . 1.503(5) ?
C115 C116 . 1.386(4) ?
C115 H115 . 0.95 ?
C116 H116 . 0.95 ?
C117 H11A . 0.98 ?
C117 H11B . 0.98 ?
C117 H11C . 0.98 ?
C211 C216 . 1.385(4) ?
C211 C212 . 1.390(4) ?
C212 C213 . 1.393(5) ?
C212 H212 . 0.95 ?
C213 C214 . 1.382(5) ?
C213 H213 . 0.95 ?
C214 C215 . 1.387(5) ?
C214 C217 . 1.504(5) ?
C215 C216 . 1.389(5) ?
C215 H215 . 0.95 ?
C216 H216 . 0.95 ?
C217 H21A . 0.98 ?
C217 H21B . 0.98 ?
C217 H21C . 0.98 ?
C221 C226 . 1.380(4) ?
C221 C222 . 1.388(4) ?
C222 C223 . 1.386(4) ?
C222 H222 . 0.95 ?
C223 C224 . 1.393(5) ?
C223 H223 . 0.95 ?
C224 C225 . 1.383(5) ?
C224 C227 . 1.498(5) ?
C225 C226 . 1.385(5) ?
C225 H225 . 0.95 ?
C226 H226 . 0.95 ?
C227 H22A . 0.98 ?
C227 H22B . 0.98 ?
C227 H22C . 0.98 ?
C231 C236 . 1.389(4) ?
C231 C232 . 1.393(4) ?
C232 C233 . 1.382(4) ?
C232 H232 . 0.95 ?
C233 C234 . 1.386(5) ?
C233 H233 . 0.95 ?
C234 C235 . 1.384(5) ?
C234 C237 . 1.506(5) ?
C235 C236 . 1.384(4) ?
C235 H235 . 0.95 ?
C236 H236 . 0.95 ?
C237 H23A . 0.98 ?
C237 H23B . 0.98 ?
C237 H23C . 0.98 ?
C311 C316 . 1.384(4) ?
C311 C312 . 1.387(5) ?
C312 C313 . 1.385(5) ?
C312 H312 . 0.95 ?
C313 C314 . 1.385(5) ?
C313 H313 . 0.95 ?
C314 C315 . 1.387(6) ?
C314 C317 . 1.492(5) ?
C315 C316 . 1.397(5) ?
C315 H315 . 0.95 ?
C316 H316 . 0.95 ?
C317 H31A . 0.98 ?
C317 H31B . 0.98 ?
C317 H31C . 0.98 ?
C411 C412 . 1.382(4) ?
C411 C416 . 1.389(4) ?
C412 C413 . 1.383(5) ?
C412 H412 . 0.95 ?
C413 C414 . 1.379(5) ?
C413 H413 . 0.95 ?
C414 C415 . 1.383(5) ?
C414 C417 . 1.511(5) ?
C415 C416 . 1.386(5) ?
C415 H415 . 0.95 ?
C416 H416 . 0.95 ?
C417 H41A . 0.98 ?
C417 H41B . 0.98 ?
C417 H41C . 0.98 ?
C421 C422 . 1.387(4) ?
C421 C426 . 1.391(4) ?
C422 C423 . 1.378(4) ?
C422 H422 . 0.95 ?
C423 C424 . 1.383(5) ?
C423 H423 . 0.95 ?
C424 C425 . 1.385(5) ?
C424 C427 . 1.514(5) ?
C425 C426 . 1.372(4) ?
C425 H425 . 0.95 ?
C426 H426 . 0.95 ?
C427 H42A . 0.98 ?
C427 H42B . 0.98 ?
C427 H42C . 0.98 ?
C431 C436 . 1.382(4) ?
C431 C432 . 1.383(4) ?
C432 C433 . 1.383(5) ?
C432 H432 . 0.95 ?
C433 C434 . 1.383(5) ?
C433 H433 . 0.95 ?
C434 C435 . 1.368(6) ?
C434 C437 . 1.509(5) ?
C435 C436 . 1.393(5) ?
C435 H435 . 0.95 ?
C436 H436 . 0.95 ?
C437 H43A . 0.98 ?
C437 H43B . 0.98 ?
C437 H43C . 0.98 ?

loop_
_geom_hbond_atom_site_label_D
_geom_hbond_atom_site_label_H
_geom_hbond_atom_site_label_A
_geom_hbond_site_symmetry_A
_geom_hbond_distance_DH
_geom_hbond_distance_HA
_geom_hbond_distance_DA
_geom_hbond_angle_DHA
C213 H213 F21 4_656 0.95 2.54 3.439(4) 158.8

loop_
_geom_torsion_atom_site_label_1
_geom_torsion_atom_site_label_2
_geom_torsion_atom_site_label_3
_geom_torsion_atom_site_label_4
_geom_torsion_site_symmetry_1
_geom_torsion_site_symmetry_4
_geom_torsion
C111 P11 Ag1 P12 6 5 -104.93(11)
C111 P11 Ag1 P12 . 5 15.07(11)
C111 P11 Ag1 P12 5 5 135.07(11)
C111 P11 Ag1 P12 6 . 15.07(11)
C111 P11 Ag1 P12 . . 135.07(11)
C111 P11 Ag1 P12 5 . -104.93(11)
C111 P11 Ag1 P12 6 6 135.07(11)
C111 P11 Ag1 P12 . 6 -104.93(11)
C111 P11 Ag1 P12 5 6 15.07(11)
C231 P12 Ag1 P11 . . -59.70(11)
C221 P12 Ag1 P11 . . 176.54(10)
C211 P12 Ag1 P11 . . 60.36(11)
C231 P12 Ag1 P12 . 5 60.10(12)
C221 P12 Ag1 P12 . 5 -63.65(10)
C211 P12 Ag1 P12 . 5 -179.84(11)
C231 P12 Ag1 P12 . 6 -179.50(11)
C221 P12 Ag1 P12 . 6 56.74(11)
C211 P12 Ag1 P12 . 6 -59.44(12)
C311 P23 Ag2 P24 11_656 11_656 -14.78(11)
C311 P23 Ag2 P24 . 11_656 -134.78(11)
C311 P23 Ag2 P24 12_466 11_656 105.22(11)
C311 P23 Ag2 P24 11_656 . 105.22(11)
C311 P23 Ag2 P24 . . -14.78(11)
C311 P23 Ag2 P24 12_466 . -134.78(11)
C311 P23 Ag2 P24 11_656 12_466 -134.78(11)
C311 P23 Ag2 P24 . 12_466 105.22(11)
C311 P23 Ag2 P24 12_466 12_466 -14.78(11)
C431 P24 Ag2 P23 . . 65.73(10)
C421 P24 Ag2 P23 . . -174.26(10)
C411 P24 Ag2 P23 . . -56.20(11)
C431 P24 Ag2 P24 . 11_656 -174.24(10)
C421 P24 Ag2 P24 . 11_656 -54.23(10)
C411 P24 Ag2 P24 . 11_656 63.84(12)
C431 P24 Ag2 P24 . 12_466 -54.31(11)
C421 P24 Ag2 P24 . 12_466 65.70(10)
C411 P24 Ag2 P24 . 12_466 -176.24(11)
F11B P01 F11B F12 12_567 11_746 -162.0(6)
F11B P01 F11B F12 11_746 11_746 57.9(10)
F12 P01 F11B F12 12_567 11_746 -29(2)
F12 P01 F11B F12 . 11_746 -110.0(6)
F11A P01 F11B F12 12_567 11_746 163.0(6)
F11A P01 F11B F12 . 11_746 132.2(18)
F11A P01 F11B F12 11_746 11_746 90.4(6)
F11B P01 F12 F11B . 12_567 -128.1(9)
F11B P01 F12 F11B 11_746 12_567 94.5(18)
F12 P01 F12 F11B 12_567 12_567 68.3(7)
F12 P01 F12 F11B 11_746 12_567 172.1(7)
F11A P01 F12 F11B 12_567 12_567 -25.6(10)
F11A P01 F12 F11B . 12_567 -97.0(9)
F11A P01 F12 F11B 11_746 12_567 -53.2(14)
C111 P11 C111 C116 6 . 174.5(2)
C111 P11 C111 C116 5 . -77.8(3)
Ag1 P11 C111 C116 . . 48.4(3)
C111 P11 C111 C112 6 . -4.5(3)
C111 P11 C111 C112 5 . 103.2(2)
Ag1 P11 C111 C112 . . -130.7(3)
C116 C111 C112 C113 . . 0.0(5)
P11 C111 C112 C113 . . 179.1(3)
C111 C112 C113 C114 . . 1.9(6)
C112 C113 C114 C115 . . -1.5(6)
C112 C113 C114 C117 . . 176.9(4)
C113 C114 C115 C116 . . -0.8(5)
C117 C114 C115 C116 . . -179.3(4)
C112 C111 C116 C115 . . -2.3(5)
P11 C111 C116 C115 . . 178.6(3)
C114 C115 C116 C111 . . 2.7(5)
C231 P12 C211 C216 . . 84.4(3)
C221 P12 C211 C216 . . -166.7(2)
Ag1 P12 C211 C216 . . -43.1(3)
C231 P12 C211 C212 . . -96.6(3)
C221 P12 C211 C212 . . 12.3(3)
Ag1 P12 C211 C212 . . 135.9(2)
C216 C211 C212 C213 . . 1.9(5)
P12 C211 C212 C213 . . -177.2(3)
C211 C212 C213 C214 . . -0.6(5)
C212 C213 C214 C215 . . -0.7(5)
C212 C213 C214 C217 . . -179.7(3)
C213 C214 C215 C216 . . 0.6(5)
C217 C214 C215 C216 . . 179.6(3)
C212 C211 C216 C215 . . -1.9(5)
P12 C211 C216 C215 . . 177.2(2)
C214 C215 C216 C211 . . 0.7(5)
C231 P12 C221 C226 . . -178.1(2)
C211 P12 C221 C226 . . 74.2(3)
Ag1 P12 C221 C226 . . -48.1(3)
C231 P12 C221 C222 . . 2.0(3)
C211 P12 C221 C222 . . -105.8(3)
Ag1 P12 C221 C222 . . 131.9(2)
C226 C221 C222 C223 . . -0.8(5)
P12 C221 C222 C223 . . 179.2(2)
C221 C222 C223 C224 . . -1.3(5)
C222 C223 C224 C225 . . 2.5(5)
C222 C223 C224 C227 . . -178.4(3)
C223 C224 C225 C226 . . -1.6(5)
C227 C224 C225 C226 . . 179.3(3)
C222 C221 C226 C225 . . 1.7(5)
P12 C221 C226 C225 . . -178.3(3)
C224 C225 C226 C221 . . -0.5(5)
C221 P12 C231 C236 . . -107.8(3)
C211 P12 C231 C236 . . -1.2(3)
Ag1 P12 C231 C236 . . 123.6(2)
C221 P12 C231 C232 . . 74.8(3)
C211 P12 C231 C232 . . -178.6(2)
Ag1 P12 C231 C232 . . -53.8(3)
C236 C231 C232 C233 . . -0.1(5)
P12 C231 C232 C233 . . 177.4(3)
C231 C232 C233 C234 . . -0.1(5)
C232 C233 C234 C235 . . 0.4(5)
C232 C233 C234 C237 . . -179.0(3)
C233 C234 C235 C236 . . -0.6(5)
C237 C234 C235 C236 . . 178.8(3)
C234 C235 C236 C231 . . 0.5(5)
C232 C231 C236 C235 . . -0.1(4)
P12 C231 C236 C235 . . -177.5(2)
C311 P23 C311 C316 11_656 . 10.8(4)
C311 P23 C311 C316 12_466 . -97.2(3)
Ag2 P23 C311 C316 . . 136.8(3)
C311 P23 C311 C312 11_656 . -167.5(2)
C311 P23 C311 C312 12_466 . 84.5(3)
Ag2 P23 C311 C312 . . -41.5(3)
C316 C311 C312 C313 . . 1.3(5)
P23 C311 C312 C313 . . 179.8(2)
C311 C312 C313 C314 . . 0.1(5)
C312 C313 C314 C315 . . -1.4(5)
C312 C313 C314 C317 . . 179.3(4)
C313 C314 C315 C316 . . 1.1(6)
C317 C314 C315 C316 . . -179.6(4)
C312 C311 C316 C315 . . -1.5(6)
P23 C311 C316 C315 . . -179.9(3)
C314 C315 C316 C311 . . 0.3(7)
C431 P24 C411 C412 . . -86.7(3)
C421 P24 C411 C412 . . 165.4(3)
Ag2 P24 C411 C412 . . 41.6(3)
C431 P24 C411 C416 . . 92.7(3)
C421 P24 C411 C416 . . -15.2(3)
Ag2 P24 C411 C416 . . -139.0(2)
C416 C411 C412 C413 . . 1.4(5)
P24 C411 C412 C413 . . -179.2(3)
C411 C412 C413 C414 . . -0.3(6)
C412 C413 C414 C415 . . -0.8(6)
C412 C413 C414 C417 . . -179.9(4)
C413 C414 C415 C416 . . 0.8(6)
C417 C414 C415 C416 . . 179.9(4)
C414 C415 C416 C411 . . 0.3(6)
C412 C411 C416 C415 . . -1.4(5)
P24 C411 C416 C415 . . 179.2(3)
C431 P24 C421 C422 . . -12.5(3)
C411 P24 C421 C422 . . 94.8(3)
Ag2 P24 C421 C422 . . -139.1(2)
C431 P24 C421 C426 . . 168.4(2)
C411 P24 C421 C426 . . -84.2(2)
Ag2 P24 C421 C426 . . 41.8(2)
C426 C421 C422 C423 . . -0.5(5)
P24 C421 C422 C423 . . -179.6(2)
C421 C422 C423 C424 . . 1.4(5)
C422 C423 C424 C425 . . -0.8(5)
C422 C423 C424 C427 . . 178.4(4)
C423 C424 C425 C426 . . -0.5(5)
C427 C424 C425 C426 . . -179.8(4)
C424 C425 C426 C421 . . 1.4(5)
C422 C421 C426 C425 . . -0.9(5)
P24 C421 C426 C425 . . 178.3(3)
C421 P24 C431 C436 . . 102.2(3)
C411 P24 C431 C436 . . -4.3(3)
Ag2 P24 C431 C436 . . -133.0(2)
C421 P24 C431 C432 . . -80.4(3)
C411 P24 C431 C432 . . 173.0(3)
Ag2 P24 C431 C432 . . 44.4(3)
C436 C431 C432 C433 . . -0.9(5)
P24 C431 C432 C433 . . -178.4(3)
C431 C432 C433 C434 . . 1.8(6)
C432 C433 C434 C435 . . -1.9(6)
C432 C433 C434 C437 . . 178.9(4)
C433 C434 C435 C436 . . 1.1(5)
C437 C434 C435 C436 . . -179.7(4)
C432 C431 C436 C435 . . 0.1(5)
P24 C431 C436 C435 . . 177.5(3)
C434 C435 C436 C431 . . -0.3(5)
